data_1530041
loop_
_publ_author_name
'Habibi, N.'
'Bonnet, B.'
'Ducourant, M.B.'

_publ_section_title
;
 Redetermination de la structure cristalline du tetrafluoro- antimonate
 III de sodium Na Sb F4 - interaction liaison fluor-paire electronique
 libre
;
_journal_name_full 'Journal of Fluorine Chemistry'
_journal_page_first 237
_journal_page_last 247
_journal_volume 12
_journal_year 1978
_chemical_formula_sum 'F4 Na Sb'
_chemical_name_systematic 'Na Sb F4'
_space_group_IT_number 14
_symmetry_space_group_name_Hall '-P 2ybc'
_symmetry_space_group_name_H-M 'P 1 21/c 1'
_cell_angle_alpha 90
_cell_angle_beta 94.15
_cell_angle_gamma 90
_cell_formula_units_Z 4
_cell_length_a 8.068
_cell_length_b 5.53
_cell_length_c 8.57
_cell_volume 381.357
_citation_journal_id_ASTM JFLCAR
_cod_data_source_file Habibi_JFLCAR_1978_443.cif
_cod_data_source_block F4Na1Sb1
_cod_original_cell_volume 381.3569
_cod_original_formula_sum 'F4 Na1 Sb1'
_cod_database_code 1530041

loop_
_symmetry_equiv_pos_as_xyz
x,y,z
-x,y+1/2,-z+1/2
-x,-y,-z
x,-y-1/2,z-1/2

loop_
_atom_site_label
_atom_site_type_symbol
_atom_site_fract_x
_atom_site_fract_y
_atom_site_fract_z
_atom_site_occupancy
_atom_site_U_iso_or_equiv
F2 F-1 0.776 0.07 0.654 1 0.0
F3 F-1 0.326 0.064 0.086 1 0.0
F4 F-1 0.109 0.004 0.779 1 0.0
Sb1 Sb+3 0.1698 0.7879 0.1415 1 0.0
F1 F-1 0.618 0.112 0.333 1 0.0
Na1 Na+1 0.369 0.2962 0.342 1 0.0
